data_4315175
loop_
_publ_author_name
'Igor L. Fedushkin'
'Olga V. Maslova'
'Markus Hummert'
'Herbert Schumann'

_publ_section_title
;
 One- and Two-Electron-Transfer Reactions of (dpp-Bian)Sm(dme)3
;
_journal_name_full 'Inorganic Chemistry'
_journal_page_first 2901
_journal_page_last 2910
_journal_paper_doi 10.1021/ic902439x
_journal_volume 49
_journal_year 2010
_chemical_formula_sum 'C44 H56 I2 N2 O2 Sm'
_chemical_formula_weight 1049.06
_chemical_name_systematic
;
 ?
;
_space_group_IT_number 19
_symmetry_cell_setting orthorhombic
_symmetry_space_group_name_Hall 'P 2ac 2ab'
_symmetry_space_group_name_H-M 'P 21 21 21'
_atom_sites_solution_hydrogens geom
_atom_sites_solution_primary direct
_atom_sites_solution_secondary difmap
_audit_creation_method SHELXL-97
_cell_angle_alpha 90.00
_cell_angle_beta 90.00
_cell_angle_gamma 90.00
_cell_formula_units_Z 4
_cell_length_a 11.516(5)
_cell_length_b 17.618(5)
_cell_length_c 21.407(5)
_cell_measurement_reflns_used 15589
_cell_measurement_temperature 173(2)
_cell_measurement_theta_max 32.4357
_cell_measurement_theta_min 2.9827
_cell_volume 4343(2)
_computing_cell_refinement
;
        CrysAlis RED, Oxford Diffraction Ltd.,
        Version 1.171.29.10 (release 13-04-2006 CrysAlis171 .NET)
        (compiled Apr 13 2006,12:24:59)
;
_computing_data_collection
;
        CrysAlis CCD, Oxford Diffraction Ltd.,
        Version 1.171.29.10 (release 13-04-2006 CrysAlis171 .NET)
        (compiled Apr 13 2006,12:24:59)
;
_computing_data_reduction
;
        CrysAlis RED, Oxford Diffraction Ltd.,
        Version 1.171.29.10 (release 13-04-2006 CrysAlis171 .NET)
        (compiled Apr 13 2006,12:24:59)
;
_computing_structure_refinement 'SHELXL-97 (Sheldrick, 1997)'
_computing_structure_solution 'SHELXS-97 (Sheldrick, 1990)'
_diffrn_ambient_temperature 173(2)
_diffrn_detector_area_resol_mean 16.3031
_diffrn_measured_fraction_theta_full 0.998
_diffrn_measured_fraction_theta_max 0.998
_diffrn_measurement_device_type 'Oxford Diffraction Xcalibur S Sapphire'
_diffrn_measurement_method \w
_diffrn_radiation_monochromator graphite
_diffrn_radiation_source 'Enhance (Mo) X-ray Source'
_diffrn_radiation_type MoK\a
_diffrn_radiation_wavelength 0.71069
_diffrn_reflns_av_R_equivalents 0.0739
_diffrn_reflns_av_sigmaI/netI 0.0697
_diffrn_reflns_limit_h_max 14
_diffrn_reflns_limit_h_min -14
_diffrn_reflns_limit_k_max 22
_diffrn_reflns_limit_k_min -22
_diffrn_reflns_limit_l_max 27
_diffrn_reflns_limit_l_min -27
_diffrn_reflns_number 53270
_diffrn_reflns_theta_full 27.00
_diffrn_reflns_theta_max 27.00
_diffrn_reflns_theta_min 2.99
_exptl_absorpt_coefficient_mu 2.809
_exptl_absorpt_correction_T_max 0.7664
_exptl_absorpt_correction_T_min 0.7292
_exptl_absorpt_correction_type multi-scan
_exptl_absorpt_process_details
;
        CrysAlis RED, Oxford Diffraction Ltd.,
        Version 1.171.29.10 (release 13-04-2006 CrysAlis171 .NET)
        (compiled Apr 13 2006,12:24:59)
        Empirical absorption correction using spherical harmonics,
        implemented in SCALE3 ABSPACK scaling algorithm.
;
_exptl_crystal_colour black
_exptl_crystal_density_diffrn 1.604
_exptl_crystal_density_method 'not measured'
_exptl_crystal_description unregular
_exptl_crystal_F_000 2072
_exptl_crystal_size_max 0.12
_exptl_crystal_size_mid 0.11
_exptl_crystal_size_min 0.10
_refine_diff_density_max 2.004
_refine_diff_density_min -1.659
_refine_diff_density_rms 0.145
_refine_ls_abs_structure_details 'Flack H D (1983), Acta Cryst. A39, 876-881'
_refine_ls_abs_structure_Flack 0.45(3)
_refine_ls_extinction_method none
_refine_ls_goodness_of_fit_ref 1.185
_refine_ls_hydrogen_treatment constr
_refine_ls_matrix_type full
_refine_ls_number_parameters 464
_refine_ls_number_reflns 9474
_refine_ls_number_restraints 30
_refine_ls_restrained_S_all 1.184
_refine_ls_R_factor_all 0.1043
_refine_ls_R_factor_gt 0.0777
_refine_ls_shift/su_max 0.031
_refine_ls_shift/su_mean 0.002
_refine_ls_structure_factor_coef Fsqd
_refine_ls_weighting_details 'calc w=1/[\s^2^(Fo^2^)+(0.0587P)^2^+15.0712P] where P=(Fo^2^+2Fc^2^)/3'
_refine_ls_weighting_scheme calc
_refine_ls_wR_factor_gt 0.1473
_refine_ls_wR_factor_ref 0.1562
_reflns_number_gt 7580
_reflns_number_total 9474
_reflns_threshold_expression >2sigma(I)
_cod_data_source_file ic902439x_si_003.cif
_cod_data_source_block xmh210
_cod_database_code 4315175

loop_
_symmetry_equiv_pos_as_xyz
'x, y, z'
'-x+1/2, -y, z+1/2'
'x+1/2, -y+1/2, -z'
'-x, y+1/2, -z+1/2'

loop_
_atom_site_label
_atom_site_type_symbol
_atom_site_fract_x
_atom_site_fract_y
_atom_site_fract_z
_atom_site_U_iso_or_equiv
_atom_site_adp_type
_atom_site_occupancy
_atom_site_symmetry_multiplicity
_atom_site_calc_flag
_atom_site_refinement_flags
_atom_site_disorder_assembly
_atom_site_disorder_group
C1 C 0.1340(11) 0.9954(6) 0.1085(5) 0.037(3) Uani 1 1 d . A .
C2 C 0.1754(10) 1.0286(5) 0.1657(4) 0.033(2) Uani 1 1 d . A .
C3 C 0.2843(9) 0.9937(6) 0.1816(4) 0.031(2) Uani 1 1 d . . .
C4 C 0.3118(11) 0.9412(6) 0.1327(5) 0.038(3) Uani 1 1 d . . .
C5 C 0.2283(11) 0.9379(6) 0.0870(5) 0.045(3) Uani 1 1 d . . .
C6 C 0.2346(14) 0.8915(6) 0.0362(5) 0.057(4) Uani 1 1 d . . .
H6 H 0.1772 0.8896 0.0057 0.069 Uiso 1 1 calc R . .
C7 C 0.3385(15) 0.8457(7) 0.0341(6) 0.067(4) Uani 1 1 d . . .
H7 H 0.3496 0.8138 0.0000 0.080 Uiso 1 1 calc R . .
C8 C 0.4178(13) 0.8469(6) 0.0778(6) 0.055(3) Uani 1 1 d . . .
H8 H 0.4814 0.8147 0.0743 0.066 Uiso 1 1 calc R . .
C9 C 0.4099(12) 0.8953(6) 0.1300(5) 0.049(3) Uani 1 1 d . . .
C10 C 0.4910(11) 0.9064(6) 0.1805(5) 0.048(3) Uani 1 1 d . . .
H10 H 0.5601 0.8790 0.1806 0.057 Uiso 1 1 calc R . .
C11 C 0.4698(11) 0.9549(6) 0.2274(5) 0.042(3) Uani 1 1 d . . .
H11 H 0.5244 0.9595 0.2591 0.051 Uiso 1 1 calc R . .
C12 C 0.3659(11) 1.0001(6) 0.2305(5) 0.040(3) Uani 1 1 d . . .
H12 H 0.3529 1.0328 0.2639 0.049 Uiso 1 1 calc R . .
C13 C 0.1772(9) 1.1235(5) 0.2421(5) 0.031(2) Uani 1 1 d . A .
C14 C 0.1511(10) 1.1064(7) 0.3053(5) 0.040(3) Uani 1 1 d . . .
C15 C 0.2184(10) 1.1388(7) 0.3520(6) 0.047(3) Uani 1 1 d . . .
H15 H 0.2047 1.1266 0.3936 0.056 Uiso 1 1 calc R . .
C16 C 0.3059(11) 1.1892(9) 0.3365(7) 0.064(4) Uani 1 1 d . . .
H16 H 0.3544 1.2084 0.3674 0.077 Uiso 1 1 calc R . .
C17 C 0.3207(11) 1.2106(7) 0.2756(6) 0.051(3) Uani 1 1 d . . .
H17 H 0.3760 1.2472 0.2658 0.061 Uiso 1 1 calc R . .
C18 C 0.2549(9) 1.1786(6) 0.2284(6) 0.039(3) Uani 1 1 d . . .
C19 C 0.2815(12) 1.2044(6) 0.1603(6) 0.048(3) Uani 1 1 d . . .
H19 H 0.2215 1.1838 0.1327 0.057 Uiso 1 1 calc R . .
C20 C 0.2757(15) 1.2912(7) 0.1577(7) 0.067(4) Uani 1 1 d . . .
H20A H 0.3266 1.3122 0.1887 0.100 Uiso 1 1 calc R . .
H20B H 0.1976 1.3076 0.1657 0.100 Uiso 1 1 calc R . .
H20C H 0.2994 1.3083 0.1171 0.100 Uiso 1 1 calc R . .
C21 C 0.3995(14) 1.1787(7) 0.1367(7) 0.070(4) Uani 1 1 d . . .
H21A H 0.4125 1.1989 0.0957 0.105 Uiso 1 1 calc R . .
H21B H 0.4016 1.1242 0.1351 0.105 Uiso 1 1 calc R . .
H21C H 0.4589 1.1966 0.1645 0.105 Uiso 1 1 calc R . .
C22 C 0.0558(12) 1.0495(7) 0.3209(5) 0.051(3) Uani 1 1 d . . .
H22 H -0.0016 1.0511 0.2871 0.061 Uiso 1 1 calc R . .
C23 C -0.0066(16) 1.0700(10) 0.3820(7) 0.089(6) Uani 1 1 d . . .
H23A H -0.0620 1.0311 0.3919 0.133 Uiso 1 1 calc R . .
H23B H -0.0461 1.1176 0.3770 0.133 Uiso 1 1 calc R . .
H23C H 0.0492 1.0740 0.4151 0.133 Uiso 1 1 calc R . .
C24 C 0.1031(16) 0.9707(9) 0.3239(9) 0.093(6) Uani 1 1 d . . .
H24A H 0.1268 0.9550 0.2829 0.140 Uiso 1 1 calc R . .
H24B H 0.0442 0.9369 0.3391 0.140 Uiso 1 1 calc R . .
H24C H 0.1687 0.9695 0.3515 0.140 Uiso 1 1 calc R . .
C25 C 0.0129(12) 0.9906(6) 0.0182(5) 0.046(3) Uani 1 1 d . A .
C26 C -0.0562(16) 0.9256(7) 0.0081(6) 0.065(4) Uani 1 1 d . . .
C27 C -0.0692(16) 0.9014(8) -0.0533(6) 0.077(4) Uani 1 1 d . A .
H27 H -0.1108 0.8573 -0.0616 0.092 Uiso 1 1 calc R . .
C28 C -0.0217(14) 0.9417(9) -0.1020(6) 0.068(4) Uani 1 1 d . . .
H28 H -0.0323 0.9247 -0.1427 0.082 Uiso 1 1 calc R A .
C29 C 0.0391(11) 1.0043(7) -0.0915(5) 0.051(3) Uani 1 1 d . A .
H29 H 0.0691 1.0310 -0.1254 0.061 Uiso 1 1 calc R . .
C30 C 0.0591(10) 1.0312(6) -0.0314(4) 0.037(3) Uani 1 1 d . . .
C31 C 0.1296(11) 1.1048(8) -0.0214(5) 0.051(3) Uani 1 1 d . A .
H31 H 0.1032 1.1270 0.0181 0.061 Uiso 1 1 calc R . .
C32 C 0.1062(15) 1.1632(8) -0.0722(7) 0.074(5) Uani 1 1 d . . .
H32A H 0.1506 1.1508 -0.1087 0.111 Uiso 1 1 calc R A .
H32B H 0.1282 1.2126 -0.0575 0.111 Uiso 1 1 calc R . .
H32C H 0.0250 1.1631 -0.0824 0.111 Uiso 1 1 calc R . .
C33 C 0.2592(11) 1.0904(11) -0.0148(7) 0.083(6) Uani 1 1 d . . .
H33A H 0.2899 1.0733 -0.0540 0.124 Uiso 1 1 calc R A .
H33B H 0.2721 1.0524 0.0165 0.124 Uiso 1 1 calc R . .
H33C H 0.2973 1.1366 -0.0027 0.124 Uiso 1 1 calc R . .
C34A C -0.080(3) 0.8745(14) 0.0620(12) 0.033(7) Uiso 0.41(3) 1 d P A 1
H34A H -0.0613 0.9028 0.1002 0.039 Uiso 0.41(3) 1 calc PR A 1
C35A C -0.219(3) 0.8653(19) 0.0588(15) 0.037(8) Uiso 0.41(3) 1 d P A 1
H35A H -0.2428 0.8636 0.0159 0.056 Uiso 0.41(3) 1 calc PR A 1
H35B H -0.2547 0.9077 0.0792 0.056 Uiso 0.41(3) 1 calc PR A 1
H35C H -0.2409 0.8191 0.0793 0.056 Uiso 0.41(3) 1 calc PR A 1
C36A C -0.014(2) 0.7976(14) 0.0652(12) 0.030(8) Uiso 0.41(3) 1 d P A 1
H36A H -0.0206 0.7718 0.0258 0.045 Uiso 0.41(3) 1 calc PR A 1
H36B H -0.0466 0.7667 0.0976 0.045 Uiso 0.41(3) 1 calc PR A 1
H36C H 0.0668 0.8068 0.0741 0.045 Uiso 0.41(3) 1 calc PR A 1
C34B C -0.136(3) 0.8857(13) 0.0638(10) 0.046(6) Uiso 0.59(3) 1 d P A 2
H34B H -0.1497 0.9241 0.0960 0.055 Uiso 0.59(3) 1 calc PR A 2
C35B C -0.251(3) 0.8545(19) 0.0446(17) 0.075(11) Uiso 0.59(3) 1 d P A 2
H35D H -0.2426 0.8016 0.0346 0.113 Uiso 0.59(3) 1 calc PR A 2
H35E H -0.2781 0.8814 0.0085 0.113 Uiso 0.59(3) 1 calc PR A 2
H35F H -0.3051 0.8604 0.0781 0.113 Uiso 0.59(3) 1 calc PR A 2
C36B C -0.057(2) 0.8260(13) 0.0915(12) 0.054(7) Uiso 0.59(3) 1 d P A 2
H36D H -0.0881 0.8088 0.1305 0.081 Uiso 0.59(3) 1 calc PR A 2
H36E H 0.0190 0.8473 0.0983 0.081 Uiso 0.59(3) 1 calc PR A 2
H36F H -0.0506 0.7839 0.0632 0.081 Uiso 0.59(3) 1 calc PR A 2
O1 O -0.2367(7) 1.0862(5) 0.0742(3) 0.048(2) Uani 1 1 d D . .
C37 C -0.2297(13) 1.1124(8) 0.0078(5) 0.062(4) Uani 1 1 d D . .
H37A H -0.2453 1.1664 0.0047 0.074 Uiso 1 1 calc R . .
H37B H -0.1538 1.1019 -0.0098 0.074 Uiso 1 1 calc R . .
C38 C -0.3201(14) 1.0679(8) -0.0237(6) 0.068(4) Uani 1 1 d D . .
H38A H -0.2898 1.0193 -0.0372 0.081 Uiso 1 1 calc R . .
H38B H -0.3497 1.0950 -0.0598 0.081 Uiso 1 1 calc R . .
C39 C -0.4189(13) 1.0568(8) 0.0269(6) 0.066(4) Uani 1 1 d D . .
H39A H -0.4765 1.0968 0.0238 0.080 Uiso 1 1 calc R . .
H39B H -0.4570 1.0081 0.0217 0.080 Uiso 1 1 calc R . .
C40 C -0.3560(11) 1.0605(10) 0.0886(6) 0.068(4) Uani 1 1 d D . .
H40A H -0.3940 1.0960 0.1165 0.082 Uiso 1 1 calc R . .
H40B H -0.3546 1.0109 0.1083 0.082 Uiso 1 1 calc R . .
N1 N 0.0351(8) 1.0161(5) 0.0816(4) 0.036(2) Uani 1 1 d . . .
N2 N 0.1148(7) 1.0839(4) 0.1927(4) 0.0292(19) Uani 1 1 d . . .
I1 I -0.19437(10) 0.97294(7) 0.22301(5) 0.0810(4) Uani 1 1 d . . .
I2 I -0.03757(8) 1.25216(5) 0.08651(4) 0.0585(3) Uani 1 1 d . . .
Sm1 Sm -0.07781(5) 1.09972(3) 0.14843(3) 0.03817(15) Uani 1 1 d . A .
O2A O -0.130(2) 1.1858(13) 0.2324(12) 0.025(7) Uiso 0.34(3) 1 d PD A 3
C41A C -0.055(3) 1.2471(17) 0.2588(17) 0.034(9) Uiso 0.34(3) 1 d PD A 3
H41A H -0.0260 1.2330 0.2997 0.041 Uiso 0.34(3) 1 calc PR A 3
H41B H 0.0095 1.2580 0.2314 0.041 Uiso 0.34(3) 1 calc PR A 3
C42A C -0.134(3) 1.312(2) 0.263(4) 0.11(2) Uiso 0.34(3) 1 d PD A 3
H42A H -0.1137 1.3490 0.2315 0.138 Uiso 0.34(3) 1 calc PR A 3
H42B H -0.1257 1.3356 0.3038 0.138 Uiso 0.34(3) 1 calc PR A 3
C43A C -0.263(3) 1.284(2) 0.253(2) 0.067(15) Uiso 0.34(3) 1 d PD A 3
H43A H -0.3056 1.2854 0.2927 0.080 Uiso 0.34(3) 1 calc PR A 3
H43B H -0.3032 1.3167 0.2236 0.080 Uiso 0.34(3) 1 calc PR A 3
C44A C -0.254(3) 1.206(2) 0.229(3) 0.10(2) Uiso 0.34(3) 1 d PD A 3
H44A H -0.2993 1.1711 0.2548 0.125 Uiso 0.34(3) 1 calc PR A 3
H44B H -0.2815 1.2028 0.1866 0.125 Uiso 0.34(3) 1 calc PR A 3
O2B O -0.153(2) 1.1738(12) 0.2362(11) 0.087(9) Uiso 0.66(3) 1 d PD A 4
C41B C -0.092(2) 1.2395(14) 0.2647(14) 0.078(9) Uiso 0.66(3) 1 d PD A 4
H41C H -0.0326 1.2223 0.2937 0.093 Uiso 0.66(3) 1 calc PR A 4
H41D H -0.0552 1.2704 0.2327 0.093 Uiso 0.66(3) 1 calc PR A 4
C42B C -0.182(3) 1.2819(16) 0.2971(16) 0.105(11) Uiso 0.66(3) 1 d PD A 4
H42C H -0.1992 1.3285 0.2747 0.126 Uiso 0.66(3) 1 calc PR A 4
H42D H -0.1564 1.2951 0.3389 0.126 Uiso 0.66(3) 1 calc PR A 4
C43B C -0.294(3) 1.230(3) 0.300(2) 0.21(3) Uiso 0.66(3) 1 d PD A 4
H43C H -0.3003 1.2068 0.3413 0.249 Uiso 0.66(3) 1 calc PR A 4
H43D H -0.3630 1.2600 0.2926 0.249 Uiso 0.66(3) 1 calc PR A 4
C44B C -0.278(2) 1.172(2) 0.2518(19) 0.140(15) Uiso 0.66(3) 1 d PD A 4
H44C H -0.3251 1.1841 0.2154 0.168 Uiso 0.66(3) 1 calc PR A 4
H44D H -0.3008 1.1226 0.2673 0.168 Uiso 0.66(3) 1 calc PR A 4

loop_
_atom_site_aniso_label
_atom_site_aniso_U_11
_atom_site_aniso_U_22
_atom_site_aniso_U_33
_atom_site_aniso_U_23
_atom_site_aniso_U_13
_atom_site_aniso_U_12
C1 0.054(7) 0.026(5) 0.030(6) 0.005(4) -0.010(5) -0.007(5)
C2 0.055(7) 0.023(5) 0.022(5) 0.005(4) 0.008(4) -0.008(5)
C3 0.042(6) 0.031(5) 0.019(5) 0.005(4) 0.003(4) -0.011(5)
C4 0.059(7) 0.026(5) 0.027(6) 0.005(4) -0.006(5) -0.001(5)
C5 0.069(8) 0.031(6) 0.034(6) 0.008(5) -0.001(6) 0.007(6)
C6 0.117(11) 0.035(6) 0.020(5) -0.005(5) 0.010(6) 0.034(8)
C7 0.129(14) 0.043(8) 0.028(6) -0.019(6) -0.005(8) 0.013(8)
C8 0.078(9) 0.040(6) 0.047(7) -0.008(5) -0.016(8) 0.022(7)
C9 0.079(9) 0.026(5) 0.042(6) 0.007(5) 0.020(6) 0.002(7)
C10 0.062(8) 0.032(6) 0.048(7) 0.002(6) -0.004(6) 0.009(6)
C11 0.055(7) 0.036(6) 0.036(6) 0.001(5) 0.002(5) 0.013(6)
C12 0.053(7) 0.031(6) 0.038(6) -0.007(5) -0.009(5) -0.012(5)
C13 0.038(6) 0.027(5) 0.027(5) -0.001(4) -0.015(4) 0.004(4)
C14 0.054(7) 0.039(6) 0.025(5) -0.006(5) 0.002(5) 0.001(6)
C15 0.051(7) 0.053(7) 0.035(6) -0.006(6) 0.001(6) 0.019(6)
C16 0.043(8) 0.088(10) 0.062(10) -0.033(8) -0.031(7) 0.014(8)
C17 0.049(8) 0.048(7) 0.055(8) -0.017(6) -0.010(6) 0.013(6)
C18 0.031(6) 0.037(6) 0.049(7) -0.016(5) 0.003(5) -0.001(5)
C19 0.066(8) 0.031(6) 0.046(8) 0.001(5) 0.017(6) -0.016(6)
C20 0.103(12) 0.042(7) 0.055(9) 0.003(6) -0.010(8) -0.007(8)
C21 0.101(12) 0.046(7) 0.062(9) -0.008(6) 0.032(8) -0.008(8)
C22 0.074(10) 0.061(8) 0.019(5) 0.007(5) -0.013(6) -0.006(7)
C23 0.099(13) 0.112(14) 0.056(9) 0.007(9) 0.034(9) -0.030(11)
C24 0.100(14) 0.075(11) 0.105(14) 0.045(10) 0.008(10) -0.005(10)
C25 0.070(8) 0.043(7) 0.026(6) -0.006(5) 0.004(5) 0.000(6)
C26 0.123(14) 0.034(6) 0.038(7) 0.001(5) -0.011(8) -0.002(8)
C27 0.126(13) 0.049(7) 0.055(8) -0.024(7) -0.031(9) 0.013(10)
C28 0.089(11) 0.086(10) 0.029(7) -0.014(7) -0.006(7) 0.003(9)
C29 0.061(8) 0.069(8) 0.022(5) -0.005(5) -0.002(5) -0.006(7)
C30 0.038(7) 0.057(7) 0.017(5) 0.000(5) 0.003(4) 0.022(6)
C31 0.063(8) 0.062(8) 0.027(6) 0.007(6) 0.011(5) -0.013(7)
C32 0.101(13) 0.060(9) 0.061(9) 0.017(7) -0.002(8) 0.003(9)
C33 0.042(8) 0.137(15) 0.069(10) 0.059(11) -0.010(7) -0.040(9)
O1 0.052(5) 0.056(5) 0.035(4) 0.006(4) -0.011(4) 0.000(4)
C37 0.086(10) 0.052(8) 0.047(7) 0.007(6) -0.022(7) 0.008(8)
C38 0.104(12) 0.051(8) 0.048(8) 0.005(6) -0.018(8) -0.001(8)
C39 0.072(9) 0.059(8) 0.068(9) -0.013(7) -0.032(9) 0.006(8)
C40 0.050(8) 0.112(12) 0.043(8) -0.011(8) -0.019(6) 0.014(8)
N1 0.059(6) 0.031(4) 0.019(4) -0.001(4) -0.003(4) 0.002(4)
N2 0.041(5) 0.022(4) 0.024(4) -0.005(3) 0.006(3) -0.002(4)
I1 0.0882(8) 0.1060(8) 0.0488(6) 0.0247(6) -0.0179(5) -0.0476(7)
I2 0.0757(6) 0.0379(4) 0.0618(5) 0.0072(4) -0.0062(4) 0.0141(4)
Sm1 0.0447(3) 0.0433(3) 0.0265(2) -0.0005(3) -0.0041(3) -0.0003(3)

loop_
_atom_type_symbol
_atom_type_description
_atom_type_scat_dispersion_real
_atom_type_scat_dispersion_imag
_atom_type_scat_source
C C 0.0033 0.0016 'International Tables Vol C Tables 4.2.6.8 and 6.1.1.4'
H H 0.0000 0.0000 'International Tables Vol C Tables 4.2.6.8 and 6.1.1.4'
N N 0.0061 0.0033 'International Tables Vol C Tables 4.2.6.8 and 6.1.1.4'
I I -0.4742 1.8119 'International Tables Vol C Tables 4.2.6.8 and 6.1.1.4'
Sm Sm -0.1638 3.4418 'International Tables Vol C Tables 4.2.6.8 and 6.1.1.4'
O O 0.0106 0.0060 'International Tables Vol C Tables 4.2.6.8 and 6.1.1.4'

loop_
_geom_angle_atom_site_label_1
_geom_angle_atom_site_label_2
_geom_angle_atom_site_label_3
_geom_angle
_geom_angle_site_symmetry_1
_geom_angle_site_symmetry_3
_geom_angle_publ_flag
N1 C1 C2 122.8(10) . . ?
N1 C1 C5 130.6(10) . . ?
C2 C1 C5 106.6(9) . . ?
N2 C2 C3 131.9(9) . . ?
N2 C2 C1 119.6(10) . . ?
C3 C2 C1 108.5(9) . . ?
C12 C3 C4 116.5(10) . . ?
C12 C3 C2 136.2(10) . . ?
C4 C3 C2 107.2(9) . . ?
C5 C4 C9 120.9(10) . . ?
C5 C4 C3 113.2(10) . . ?
C9 C4 C3 125.9(10) . . ?
C6 C5 C4 123.9(12) . . ?
C6 C5 C1 131.6(12) . . ?
C4 C5 C1 104.5(9) . . ?
C5 C6 C7 113.8(12) . . ?
C8 C7 C6 123.2(11) . . ?
C7 C8 C9 122.2(13) . . ?
C4 C9 C8 116.0(12) . . ?
C4 C9 C10 114.6(10) . . ?
C8 C9 C10 129.4(12) . . ?
C11 C10 C9 122.0(12) . . ?
C10 C11 C12 122.6(11) . . ?
C3 C12 C11 118.4(10) . . ?
C18 C13 C14 119.9(10) . . ?
C18 C13 N2 120.9(9) . . ?
C14 C13 N2 119.1(9) . . ?
C15 C14 C13 118.8(11) . . ?
C15 C14 C22 121.0(10) . . ?
C13 C14 C22 120.1(9) . . ?
C16 C15 C14 119.9(12) . . ?
C17 C16 C15 119.7(12) . . ?
C16 C17 C18 121.1(13) . . ?
C13 C18 C17 119.8(11) . . ?
C13 C18 C19 122.8(10) . . ?
C17 C18 C19 117.2(11) . . ?
C21 C19 C20 108.9(11) . . ?
C21 C19 C18 113.6(11) . . ?
C20 C19 C18 108.5(10) . . ?
C24 C22 C14 111.0(12) . . ?
C24 C22 C23 110.6(12) . . ?
C14 C22 C23 111.7(10) . . ?
C30 C25 C26 121.1(10) . . ?
C30 C25 N1 119.3(10) . . ?
C26 C25 N1 119.6(10) . . ?
C27 C26 C25 117.0(13) . . ?
C27 C26 C34A 121.9(15) . . ?
C25 C26 C34A 118.3(14) . . ?
C27 C26 C34B 119.3(15) . . ?
C25 C26 C34B 123.1(12) . . ?
C34A C26 C34B 24.0(12) . . ?
C28 C27 C26 121.1(14) . . ?
C29 C28 C27 120.8(12) . . ?
C28 C29 C30 121.8(12) . . ?
C25 C30 C29 118.1(11) . . ?
C25 C30 C31 121.8(9) . . ?
C29 C30 C31 120.1(10) . . ?
C33 C31 C32 110.7(11) . . ?
C33 C31 C30 112.9(13) . . ?
C32 C31 C30 112.0(10) . . ?
C26 C34A C36A 118(2) . . ?
C26 C34A C35A 102(2) . . ?
C36A C34A C35A 114(2) . . ?
C35B C34B C36B 113(2) . . ?
C35B C34B C26 116.6(19) . . ?
C36B C34B C26 104.1(19) . . ?
C40 O1 C37 110.0(8) . . ?
C40 O1 Sm1 126.4(6) . . ?
C37 O1 Sm1 123.3(7) . . ?
C38 C37 O1 103.5(10) . . ?
C37 C38 C39 105.2(11) . . ?
C40 C39 C38 104.4(11) . . ?
O1 C40 C39 106.1(11) . . ?
C1 N1 C25 118.1(9) . . ?
C1 N1 Sm1 111.8(7) . . ?
C25 N1 Sm1 130.0(7) . . ?
C2 N2 C13 114.1(8) . . ?
C2 N2 Sm1 113.1(7) . . ?
C13 N2 Sm1 132.8(6) . . ?
O2A Sm1 N2 90.5(6) . . ?
O2A Sm1 N1 161.3(6) . . ?
N2 Sm1 N1 70.8(3) . . ?
O2A Sm1 O1 111.0(6) . . ?
N2 Sm1 O1 158.4(3) . . ?
N1 Sm1 O1 87.6(3) . . ?
O2A Sm1 O2B 8.2(9) . . ?
N2 Sm1 O2B 94.9(6) . . ?
N1 Sm1 O2B 164.8(6) . . ?
O1 Sm1 O2B 106.6(6) . . ?
O2A Sm1 I2 78.9(7) . . ?
N2 Sm1 I2 97.64(18) . . ?
N1 Sm1 I2 101.4(2) . . ?
O1 Sm1 I2 85.21(19) . . ?
O2B Sm1 I2 85.3(6) . . ?
O2A Sm1 I1 87.8(7) . . ?
N2 Sm1 I1 96.50(18) . . ?
N1 Sm1 I1 95.7(2) . . ?
O1 Sm1 I1 86.51(18) . . ?
O2B Sm1 I1 80.4(6) . . ?
I2 Sm1 I1 160.62(4) . . ?
C44A O2A C41A 113.8(15) . . ?
C44A O2A Sm1 111(2) . . ?
C41A O2A Sm1 126.2(18) . . ?
C42A C41A O2A 103.6(17) . . ?
C41A C42A C43A 109.6(19) . . ?
C44A C43A C42A 105.1(19) . . ?
O2A C44A C43A 106.2(18) . . ?
C44B O2B C41B 112.8(15) . . ?
C44B O2B Sm1 120.6(17) . . ?
C41B O2B Sm1 124.0(15) . . ?
C42B C41B O2B 104.7(16) . . ?
C41B C42B C43B 107.9(17) . . ?
C44B C43B C42B 105.8(19) . . ?
C43B C44B O2B 105.2(18) . . ?

loop_
_geom_bond_atom_site_label_1
_geom_bond_atom_site_label_2
_geom_bond_distance
_geom_bond_site_symmetry_2
_geom_bond_publ_flag
C1 N1 1.327(14) . ?
C1 C2 1.438(14) . ?
C1 C5 1.555(17) . ?
C2 N2 1.331(12) . ?
C2 C3 1.438(15) . ?
C3 C12 1.412(15) . ?
C3 C4 1.431(14) . ?
C4 C5 1.372(16) . ?
C4 C9 1.391(17) . ?
C5 C6 1.362(15) . ?
C6 C7 1.44(2) . ?
C7 C8 1.306(19) . ?
C8 C9 1.409(16) . ?
C9 C10 1.443(17) . ?
C10 C11 1.341(15) . ?
C11 C12 1.439(16) . ?
C13 C18 1.353(15) . ?
C13 C14 1.418(14) . ?
C13 N2 1.455(12) . ?
C14 C15 1.389(16) . ?
C14 C22 1.523(17) . ?
C15 C16 1.383(19) . ?
C16 C17 1.369(19) . ?
C17 C18 1.383(16) . ?
C18 C19 1.557(16) . ?
C19 C21 1.519(19) . ?
C19 C20 1.531(16) . ?
C22 C24 1.49(2) . ?
C22 C23 1.535(18) . ?
C25 C30 1.387(15) . ?
C25 C26 1.411(18) . ?
C25 N1 1.452(13) . ?
C26 C27 1.391(17) . ?
C26 C34A 1.49(3) . ?
C26 C34B 1.66(3) . ?
C27 C28 1.37(2) . ?
C28 C29 1.326(19) . ?
C29 C30 1.391(14) . ?
C30 C31 1.545(17) . ?
C31 C33 1.519(19) . ?
C31 C32 1.522(18) . ?
C34A C36A 1.56(4) . ?
C34A C35A 1.61(4) . ?
C34B C35B 1.49(4) . ?
C34B C36B 1.51(3) . ?
O1 C40 1.479(15) . ?
O1 C37 1.496(13) . ?
O1 Sm1 2.434(7) . ?
C37 C38 1.467(17) . ?
C38 C39 1.58(2) . ?
C39 C40 1.508(16) . ?
N1 Sm1 2.430(8) . ?
N2 Sm1 2.428(8) . ?
I1 Sm1 3.0561(13) . ?
I2 Sm1 3.0307(13) . ?
Sm1 O2A 2.43(2) . ?
Sm1 O2B 2.45(2) . ?
O2A C44A 1.47(2) . ?
O2A C41A 1.491(19) . ?
C41A C42A 1.46(2) . ?
C42A C43A 1.58(3) . ?
C43A C44A 1.49(2) . ?
O2B C44B 1.48(2) . ?
O2B C41B 1.488(18) . ?
C41B C42B 1.46(2) . ?
C42B C43B 1.58(2) . ?
C43B C44B 1.47(2) . ?
